data_7107168
loop_
_publ_author_name
'Amol M. Vibhute'
'Rajesh G. Gonnade'
'R. S. Swathi'
'Kana M. Sureshan'

_publ_section_title
;
 Strength from weakness: opportunistic CH - O hydrogen bonds
 differentially dictate the conformational fate in solid and solution
 states
;
_journal_name_full Chem.Commun.
_journal_page_first 717
_journal_paper_doi 10.1039/c1cc15051k
_journal_volume 48
_journal_year 2012
_chemical_formula_sum 'C22 H36 O8'
_chemical_formula_weight 428.51
_chemical_name_systematic
;
?
;
_space_group_IT_number 2
_symmetry_cell_setting triclinic
_symmetry_space_group_name_Hall '-P 1'
_symmetry_space_group_name_H-M 'P -1'
_atom_sites_solution_hydrogens geom
_atom_sites_solution_primary direct
_atom_sites_solution_secondary difmap
_audit_creation_method SHELXL-97
_cell_angle_alpha 90.067(4)
_cell_angle_beta 96.665(4)
_cell_angle_gamma 96.717(4)
_cell_formula_units_Z 2
_cell_length_a 6.2347(3)
_cell_length_b 9.7994(5)
_cell_length_c 21.2685(12)
_cell_measurement_reflns_used 4477
_cell_measurement_temperature 293(2)
_cell_measurement_theta_max 61.6500
_cell_measurement_theta_min 4.1826
_cell_volume 1281.64(12)
_computing_cell_refinement
;
CrysAlisPro, Oxford Diffraction Ltd.,
Version 1.171.33.55 (release 05-01-2010 CrysAlis171 .NET)
(compiled Jan 5 2010,16:28:46)
;
_computing_data_collection
;
CrysAlisPro, Oxford Diffraction Ltd.,
Version 1.171.33.55 (release 05-01-2010 CrysAlis171 .NET)
(compiled Jan 5 2010,16:28:46)
;
_computing_data_reduction
;
CrysAlisPro, Oxford Diffraction Ltd.,
Version 1.171.33.55 (release 05-01-2010 CrysAlis171 .NET)
(compiled Jan 5 2010,16:28:46)
;
_computing_structure_refinement 'SHELXL-97 (Sheldrick, 1997)'
_computing_structure_solution 'SHELXS-97 (Sheldrick, 1990)'
_diffrn_ambient_temperature 293(2)
_diffrn_measured_fraction_theta_full 0.976
_diffrn_measured_fraction_theta_max 0.976
_diffrn_measurement_device_type 'Xcalibur, Eos, Gemini'
_diffrn_measurement_method '\w scans'
_diffrn_radiation_monochromator graphite
_diffrn_radiation_source 'fine-focus sealed tube'
_diffrn_radiation_type CuK\a
_diffrn_radiation_wavelength 1.54184
_diffrn_reflns_av_R_equivalents 0.0291
_diffrn_reflns_av_sigmaI/netI 0.0266
_diffrn_reflns_limit_h_max 7
_diffrn_reflns_limit_h_min -7
_diffrn_reflns_limit_k_max 11
_diffrn_reflns_limit_k_min -11
_diffrn_reflns_limit_l_max 24
_diffrn_reflns_limit_l_min -21
_diffrn_reflns_number 14188
_diffrn_reflns_theta_full 61.74
_diffrn_reflns_theta_max 61.74
_diffrn_reflns_theta_min 4.19
_exptl_absorpt_coefficient_mu 0.692
_exptl_absorpt_correction_T_max 0.9467
_exptl_absorpt_correction_T_min 0.8299
_exptl_absorpt_correction_type multi-scan
_exptl_absorpt_process_details
;
CrysAlisPro, Oxford Diffraction Ltd.,
Version 1.171.33.55 (release 05-01-2010 CrysAlis171 .NET)
(compiled Jan 5 2010,16:28:46)
Empirical absorption correction using spherical harmonics,
implemented in SCALE3 ABSPACK scaling algorithm.
;
_exptl_crystal_colour colorless
_exptl_crystal_density_diffrn 1.110
_exptl_crystal_density_method 'not measured'
_exptl_crystal_description 'thin plate'
_exptl_crystal_F_000 464
_exptl_crystal_size_max 0.28
_exptl_crystal_size_mid 0.22
_exptl_crystal_size_min 0.08
_refine_diff_density_max 0.582
_refine_diff_density_min -0.223
_refine_diff_density_rms 0.044
_refine_ls_extinction_coef 0.0007(7)
_refine_ls_extinction_expression Fc^*^=kFc[1+0.001xFc^2^\l^3^/sin(2\q)]^-1/4^
_refine_ls_extinction_method SHELXL
_refine_ls_goodness_of_fit_ref 1.039
_refine_ls_hydrogen_treatment constr
_refine_ls_matrix_type full
_refine_ls_number_parameters 282
_refine_ls_number_reflns 3898
_refine_ls_number_restraints 0
_refine_ls_restrained_S_all 1.039
_refine_ls_R_factor_all 0.1044
_refine_ls_R_factor_gt 0.0706
_refine_ls_shift/su_max 0.010
_refine_ls_shift/su_mean 0.001
_refine_ls_structure_factor_coef Fsqd
_refine_ls_weighting_details 'calc w=1/[\s^2^(Fo^2^)+(0.1449P)^2^+0.2589P] where P=(Fo^2^+2Fc^2^)/3'
_refine_ls_weighting_scheme calc
_refine_ls_wR_factor_gt 0.2133
_refine_ls_wR_factor_ref 0.2389
_reflns_number_gt 2473
_reflns_number_total 3898
_reflns_threshold_expression >2sigma(I)
_cod_data_source_file c1cc15051k.txt
_cod_data_source_block epr16
_cod_database_code 7107168

loop_
_symmetry_equiv_pos_as_xyz
'x, y, z'
'-x, -y, -z'

loop_
_atom_site_label
_atom_site_type_symbol
_atom_site_fract_x
_atom_site_fract_y
_atom_site_fract_z
_atom_site_U_iso_or_equiv
_atom_site_adp_type
_atom_site_occupancy
_atom_site_symmetry_multiplicity
_atom_site_calc_flag
_atom_site_refinement_flags
O1 O 0.5604(4) -0.2507(2) 0.21806(11) 0.0849(8) Uani 1 1 d .
O2 O 0.8157(4) -0.1132(2) 0.17235(11) 0.0827(8) Uani 1 1 d .
O3 O 0.9997(3) 0.1452(2) 0.18562(11) 0.0735(7) Uani 1 1 d .
O4 O 1.1060(3) 0.2075(2) 0.31798(11) 0.0694(7) Uani 1 1 d .
O5 O 0.9739(4) -0.0339(2) 0.39684(11) 0.0787(7) Uani 1 1 d .
O6 O 0.7031(4) -0.2070(2) 0.36283(11) 0.0855(8) Uani 1 1 d .
O8 O 0.7550(6) 0.2704(4) 0.1426(2) 0.1551(17) Uani 1 1 d .
O9 O 1.4304(4) 0.1644(3) 0.29848(19) 0.1276(13) Uani 1 1 d .
C1 C 0.6092(5) -0.1263(3) 0.25454(16) 0.0688(9) Uani 1 1 d .
H1 H 0.4773 -0.0962 0.2682 0.083 Uiso 1 1 calc R
C2 C 0.7066(5) -0.0256(3) 0.20715(17) 0.0729(9) Uani 1 1 d .
H2 H 0.5877 0.0065 0.1789 0.087 Uiso 1 1 calc R
C3 C 0.8616(5) 0.0984(3) 0.23320(16) 0.0659(9) Uani 1 1 d .
H3 H 0.7754 0.1721 0.2420 0.079 Uiso 1 1 calc R
C4 C 1.0103(5) 0.0742(3) 0.29262(15) 0.0617(8) Uani 1 1 d .
H4 H 1.1233 0.0183 0.2832 0.074 Uiso 1 1 calc R
C5 C 0.8691(5) 0.0020(3) 0.33753(16) 0.0665(9) Uani 1 1 d .
H5 H 0.7497 0.0555 0.3438 0.080 Uiso 1 1 calc R
C6 C 0.7793(5) -0.1378(3) 0.30994(15) 0.0658(9) Uani 1 1 d .
H6 H 0.8979 -0.1833 0.2961 0.079 Uiso 1 1 calc R
C7 C 0.6795(7) -0.2403(4) 0.16452(19) 0.0912(12) Uani 1 1 d .
C8 C 0.8240(10) -0.3539(5) 0.1670(3) 0.1326(19) Uani 1 1 d .
H8A H 0.9118 -0.3443 0.1327 0.199 Uiso 1 1 calc R
H8C H 0.7357 -0.4413 0.1634 0.199 Uiso 1 1 calc R
H8B H 0.9164 -0.3485 0.2065 0.199 Uiso 1 1 calc R
C9 C 0.5226(9) -0.2430(5) 0.1049(2) 0.133(2) Uani 1 1 d .
H9B H 0.4199 -0.1787 0.1091 0.200 Uiso 1 1 calc R
H9C H 0.4466 -0.3337 0.0980 0.200 Uiso 1 1 calc R
H9A H 0.6013 -0.2182 0.0696 0.200 Uiso 1 1 calc R
C10 C 0.9233(7) 0.2255(4) 0.1408(2) 0.0831(11) Uani 1 1 d .
C11 C 1.0684(7) 0.2511(4) 0.08899(19) 0.0894(11) Uani 1 1 d .
C12 C 0.9439(13) 0.2901(15) 0.0310(4) 0.274(7) Uani 1 1 d .
H12B H 1.0352 0.2980 -0.0025 0.411 Uiso 1 1 calc R
H12C H 0.8916 0.3767 0.0375 0.411 Uiso 1 1 calc R
H12A H 0.8227 0.2212 0.0198 0.411 Uiso 1 1 calc R
C13 C 1.1866(13) 0.1274(7) 0.0778(3) 0.173(3) Uani 1 1 d .
H13A H 1.0825 0.0508 0.0630 0.260 Uiso 1 1 calc R
H13C H 1.2674 0.1040 0.1167 0.260 Uiso 1 1 calc R
H13B H 1.2845 0.1494 0.0466 0.260 Uiso 1 1 calc R
C14 C 1.2420(12) 0.3656(7) 0.1116(4) 0.195(3) Uani 1 1 d .
H14C H 1.1895 0.4212 0.1424 0.292 Uiso 1 1 calc R
H14B H 1.2786 0.4212 0.0764 0.292 Uiso 1 1 calc R
H14A H 1.3689 0.3277 0.1306 0.292 Uiso 1 1 calc R
C15 C 1.3193(5) 0.2422(3) 0.31742(18) 0.0727(9) Uani 1 1 d .
C16 C 1.3962(6) 0.3863(4) 0.34051(19) 0.0792(10) Uani 1 1 d .
C17 C 1.2622(11) 0.4873(5) 0.3006(3) 0.158(2) Uani 1 1 d .
H17A H 1.2560 0.4648 0.2565 0.238 Uiso 1 1 calc R
H17C H 1.3306 0.5797 0.3084 0.238 Uiso 1 1 calc R
H17B H 1.1174 0.4797 0.3125 0.238 Uiso 1 1 calc R
C18 C 1.6242(9) 0.4232(6) 0.3278(4) 0.199(4) Uani 1 1 d .
H18C H 1.7203 0.3866 0.3604 0.298 Uiso 1 1 calc R
H18B H 1.6562 0.5214 0.3274 0.298 Uiso 1 1 calc R
H18A H 1.6438 0.3856 0.2875 0.298 Uiso 1 1 calc R
C19 C 1.3456(17) 0.4065(7) 0.4050(3) 0.223(5) Uani 1 1 d .
H19A H 1.1999 0.3658 0.4087 0.335 Uiso 1 1 calc R
H19C H 1.3581 0.5031 0.4146 0.335 Uiso 1 1 calc R
H19B H 1.4457 0.3639 0.4343 0.335 Uiso 1 1 calc R
C20 C 0.8379(6) -0.1491(4) 0.41784(17) 0.0831(11) Uani 1 1 d .
C21 C 0.9842(9) -0.2512(5) 0.4461(2) 0.1225(16) Uani 1 1 d .
H21B H 0.8970 -0.3327 0.4575 0.184 Uiso 1 1 calc R
H21C H 1.0718 -0.2114 0.4832 0.184 Uiso 1 1 calc R
H21A H 1.0767 -0.2743 0.4156 0.184 Uiso 1 1 calc R
C22 C 0.6915(8) -0.1041(5) 0.4630(2) 0.1103(15) Uani 1 1 d .
H22A H 0.6123 -0.0334 0.4441 0.165 Uiso 1 1 calc R
H22C H 0.7773 -0.0691 0.5013 0.165 Uiso 1 1 calc R
H22B H 0.5911 -0.1810 0.4727 0.165 Uiso 1 1 calc R

loop_
_atom_site_aniso_label
_atom_site_aniso_U_11
_atom_site_aniso_U_22
_atom_site_aniso_U_33
_atom_site_aniso_U_23
_atom_site_aniso_U_13
_atom_site_aniso_U_12
O1 0.0997(18) 0.0667(15) 0.0790(16) -0.0060(12) 0.0049(14) -0.0238(12)
O2 0.1005(18) 0.0673(14) 0.0773(16) -0.0046(12) 0.0179(14) -0.0104(13)
O3 0.0659(13) 0.0650(13) 0.0899(16) 0.0181(12) 0.0120(12) 0.0062(11)
O4 0.0512(12) 0.0544(12) 0.1011(17) -0.0111(11) 0.0138(11) -0.0056(9)
O5 0.0836(15) 0.0746(15) 0.0703(16) -0.0024(12) 0.0030(12) -0.0163(12)
O6 0.1057(18) 0.0726(15) 0.0694(15) -0.0003(12) 0.0119(14) -0.0284(13)
O8 0.127(3) 0.170(4) 0.188(4) 0.095(3) 0.044(3) 0.071(3)
O9 0.0565(15) 0.0830(19) 0.243(4) -0.044(2) 0.0246(19) -0.0010(14)
C1 0.0645(19) 0.0548(18) 0.083(2) -0.0043(16) 0.0061(17) -0.0092(15)
C2 0.0646(19) 0.0613(19) 0.088(2) 0.0057(18) -0.0003(18) -0.0029(16)
C3 0.0548(17) 0.0538(17) 0.089(2) 0.0074(16) 0.0131(17) 0.0014(14)
C4 0.0537(17) 0.0476(16) 0.082(2) -0.0064(15) 0.0086(16) -0.0003(13)
C5 0.0563(18) 0.0580(18) 0.083(2) -0.0088(16) 0.0122(17) -0.0063(14)
C6 0.073(2) 0.0529(17) 0.069(2) -0.0031(15) 0.0126(17) -0.0072(15)
C7 0.119(3) 0.072(2) 0.075(3) -0.0056(18) 0.011(2) -0.019(2)
C8 0.173(5) 0.081(3) 0.152(5) -0.015(3) 0.052(4) 0.014(3)
C9 0.172(5) 0.115(4) 0.090(3) -0.005(3) -0.019(3) -0.045(3)
C10 0.075(2) 0.068(2) 0.103(3) 0.018(2) 0.000(2) 0.0059(18)
C11 0.105(3) 0.079(2) 0.082(3) 0.017(2) 0.008(2) 0.006(2)
C12 0.174(7) 0.52(2) 0.138(6) 0.160(9) 0.026(5) 0.091(10)
C13 0.255(8) 0.138(5) 0.148(5) 0.007(4) 0.095(6) 0.040(5)
C14 0.164(6) 0.164(6) 0.257(8) -0.046(5) 0.114(6) -0.067(5)
C15 0.056(2) 0.0605(19) 0.099(3) -0.0007(17) 0.0050(18) 0.0006(16)
C16 0.069(2) 0.061(2) 0.104(3) -0.0104(18) 0.0140(19) -0.0115(16)
C17 0.160(5) 0.078(3) 0.223(7) 0.017(4) -0.014(5) -0.006(3)
C18 0.094(4) 0.104(4) 0.394(12) -0.085(6) 0.060(5) -0.036(3)
C19 0.377(13) 0.136(5) 0.137(5) -0.062(4) 0.086(6) -0.104(7)
C20 0.097(3) 0.072(2) 0.073(2) -0.0065(18) 0.008(2) -0.017(2)
C21 0.139(4) 0.094(3) 0.127(4) 0.015(3) -0.012(3) 0.006(3)
C22 0.124(3) 0.117(3) 0.086(3) -0.014(2) 0.034(3) -0.027(3)

loop_
_atom_type_symbol
_atom_type_description
_atom_type_scat_dispersion_real
_atom_type_scat_dispersion_imag
_atom_type_scat_source
C C 0.0181 0.0091 'International Tables Vol C Tables 4.2.6.8 and 6.1.1.4'
H H 0.0000 0.0000 'International Tables Vol C Tables 4.2.6.8 and 6.1.1.4'
O O 0.0492 0.0322 'International Tables Vol C Tables 4.2.6.8 and 6.1.1.4'

loop_
_geom_angle_atom_site_label_1
_geom_angle_atom_site_label_2
_geom_angle_atom_site_label_3
_geom_angle
C1 O1 C7 109.1(2)
C2 O2 C7 106.4(3)
C10 O3 C3 118.3(3)
C15 O4 C4 118.5(2)
C5 O5 C20 105.7(2)
C6 O6 C20 106.8(2)
O1 C1 C6 112.3(3)
O1 C1 C2 102.3(3)
C6 C1 C2 108.4(3)
O1 C1 H1 111.2
C6 C1 H1 111.2
C2 C1 H1 111.2
O2 C2 C3 110.5(3)
O2 C2 C1 101.3(3)
C3 C2 C1 118.2(3)
O2 C2 H2 108.8
C3 C2 H2 108.8
C1 C2 H2 108.8
O3 C3 C4 106.8(2)
O3 C3 C2 109.0(3)
C4 C3 C2 115.7(3)
O3 C3 H3 108.4
C4 C3 H3 108.4
C2 C3 H3 108.4
O4 C4 C5 110.6(2)
O4 C4 C3 107.4(2)
C5 C4 C3 106.4(2)
O4 C4 H4 110.8
C5 C4 H4 110.8
C3 C4 H4 110.8
O5 C5 C4 116.8(3)
O5 C5 C6 101.2(2)
C4 C5 C6 108.5(3)
O5 C5 H5 110.0
C4 C5 H5 110.0
C6 C5 H5 110.0
O6 C6 C1 115.1(3)
O6 C6 C5 102.4(2)
C1 C6 C5 111.1(3)
O6 C6 H6 109.3
C1 C6 H6 109.3
C5 C6 H6 109.3
O2 C7 O1 105.7(3)
O2 C7 C9 111.5(3)
O1 C7 C9 109.2(4)
O2 C7 C8 107.8(4)
O1 C7 C8 108.8(3)
C9 C7 C8 113.5(4)
C7 C8 H8A 109.5
C7 C8 H8C 109.5
H8A C8 H8C 109.5
C7 C8 H8B 109.5
H8A C8 H8B 109.5
H8C C8 H8B 109.5
C7 C9 H9B 109.5
C7 C9 H9C 109.5
H9B C9 H9C 109.5
C7 C9 H9A 109.5
H9B C9 H9A 109.5
H9C C9 H9A 109.5
O8 C10 O3 121.4(4)
O8 C10 C11 125.2(4)
O3 C10 C11 113.4(3)
C12 C11 C14 110.1(7)
C12 C11 C10 110.4(4)
C14 C11 C10 107.2(4)
C12 C11 C13 111.2(6)
C14 C11 C13 106.0(5)
C10 C11 C13 111.7(4)
C11 C12 H12B 109.5
C11 C12 H12C 109.5
H12B C12 H12C 109.5
C11 C12 H12A 109.5
H12B C12 H12A 109.5
H12C C12 H12A 109.5
C11 C13 H13A 109.5
C11 C13 H13C 109.5
H13A C13 H13C 109.5
C11 C13 H13B 109.5
H13A C13 H13B 109.5
H13C C13 H13B 109.5
C11 C14 H14C 109.5
C11 C14 H14B 109.5
H14C C14 H14B 109.5
C11 C14 H14A 109.5
H14C C14 H14A 109.5
H14B C14 H14A 109.5
O9 C15 O4 121.1(3)
O9 C15 C16 125.3(3)
O4 C15 C16 113.5(3)
C19 C16 C18 117.6(6)
C19 C16 C15 110.9(4)
C18 C16 C15 109.5(3)
C19 C16 C17 103.9(6)
C18 C16 C17 105.5(5)
C15 C16 C17 108.9(3)
C16 C17 H17A 109.5
C16 C17 H17C 109.5
H17A C17 H17C 109.5
C16 C17 H17B 109.5
H17A C17 H17B 109.5
H17C C17 H17B 109.5
C16 C18 H18C 109.5
C16 C18 H18B 109.5
H18C C18 H18B 109.5
C16 C18 H18A 109.5
H18C C18 H18A 109.5
H18B C18 H18A 109.5
C16 C19 H19A 109.5
C16 C19 H19C 109.5
H19A C19 H19C 109.5
C16 C19 H19B 109.5
H19A C19 H19B 109.5
H19C C19 H19B 109.5
O6 C20 O5 106.7(3)
O6 C20 C22 107.7(3)
O5 C20 C22 111.0(3)
O6 C20 C21 110.5(3)
O5 C20 C21 107.7(3)
C22 C20 C21 113.1(4)
C20 C21 H21B 109.5
C20 C21 H21C 109.5
H21B C21 H21C 109.5
C20 C21 H21A 109.5
H21B C21 H21A 109.5
H21C C21 H21A 109.5
C20 C22 H22A 109.5
C20 C22 H22C 109.5
H22A C22 H22C 109.5
C20 C22 H22B 109.5
H22A C22 H22B 109.5
H22C C22 H22B 109.5

loop_
_geom_bond_atom_site_label_1
_geom_bond_atom_site_label_2
_geom_bond_distance
O1 C1 1.427(4)
O1 C7 1.428(5)
O2 C2 1.414(4)
O2 C7 1.421(4)
O3 C10 1.318(4)
O3 C3 1.445(4)
O4 C15 1.335(4)
O4 C4 1.447(3)
O5 C5 1.416(4)
O5 C20 1.435(4)
O6 C6 1.415(4)
O6 C20 1.434(4)
O8 C10 1.189(5)
O9 C15 1.188(4)
C1 C6 1.504(5)
C1 C2 1.537(5)
C1 H1 0.9800
C2 C3 1.522(4)
C2 H2 0.9800
C3 C4 1.514(4)
C3 H3 0.9800
C4 C5 1.496(4)
C4 H4 0.9800
C5 C6 1.509(4)
C5 H5 0.9800
C6 H6 0.9800
C7 C9 1.508(6)
C7 C8 1.509(7)
C8 H8A 0.9600
C8 H8C 0.9600
C8 H8B 0.9600
C9 H9B 0.9600
C9 H9C 0.9600
C9 H9A 0.9600
C10 C11 1.508(6)
C11 C12 1.455(7)
C11 C14 1.503(7)
C11 C13 1.523(7)
C12 H12B 0.9600
C12 H12C 0.9600
C12 H12A 0.9600
C13 H13A 0.9600
C13 H13C 0.9600
C13 H13B 0.9600
C14 H14C 0.9600
C14 H14B 0.9600
C14 H14A 0.9600
C15 C16 1.500(5)
C16 C19 1.462(7)
C16 C18 1.481(6)
C16 C17 1.558(7)
C17 H17A 0.9600
C17 H17C 0.9600
C17 H17B 0.9600
C18 H18C 0.9600
C18 H18B 0.9600
C18 H18A 0.9600
C19 H19A 0.9600
C19 H19C 0.9600
C19 H19B 0.9600
C20 C22 1.500(6)
C20 C21 1.510(6)
C21 H21B 0.9600
C21 H21C 0.9600
C21 H21A 0.9600
C22 H22A 0.9600
C22 H22C 0.9600
C22 H22B 0.9600
